data_4511511
loop_
_publ_author_name
'Zhai, Quan-Guo'
'Wu, Xiao-Yuan'
'Chen, Shu-Mei'
'Lu, Can-Zhong'
'Yang, Wen-Bin'

_publ_section_title
;
 Construction of Cd/Zn(II)-1,2,4-Triazolate Coordination Complexes via
 Changing Substituents and Anions
;
_journal_issue 9
_journal_name_full 'Crystal Growth &amp; Design'
_journal_page_first 2126
_journal_paper_doi 10.1021/cg060359k
_journal_volume 6
_journal_year 2006
_chemical_formula_moiety 'C8 H16 Cd3 Cl6 N16'
_chemical_formula_sum 'C8 H16 Cd3 Cl6 N16'
_chemical_formula_weight 886.27
_chemical_name_systematic
; 
 ? 
;
_space_group_IT_number 2
_symmetry_cell_setting triclinic
_symmetry_space_group_name_Hall '-P 1'
_symmetry_space_group_name_H-M 'P -1'
_atom_sites_solution_hydrogens geom
_atom_sites_solution_primary direct
_atom_sites_solution_secondary difmap
_audit_creation_method SHELXL-97
_cell_angle_alpha 70.89(2)
_cell_angle_beta 71.71(2)
_cell_angle_gamma 62.637(17)
_cell_formula_units_Z 1
_cell_length_a 9.089(3)
_cell_length_b 9.179(3)
_cell_length_c 9.240(3)
_cell_measurement_reflns_used 1897
_cell_measurement_temperature 293(2)
_cell_measurement_theta_max 27.4835
_cell_measurement_theta_min 3.1436
_cell_volume 634.5(4)
_computing_cell_refinement SAINT
_computing_data_collection SMART
_computing_data_reduction SAINT
_computing_structure_refinement 'SHELXL-97 (Sheldrick, 1997)'
_computing_structure_solution 'SHELXS-97 (Sheldrick, 1990)'
_diffrn_ambient_temperature 293(2)
_diffrn_detector_area_resol_mean 14.6306
_diffrn_measured_fraction_theta_full 0.979
_diffrn_measured_fraction_theta_max 0.979
_diffrn_measurement_device_type 'SMART CCD'
_diffrn_measurement_method dtprofit.ref
_diffrn_radiation_monochromator graphite
_diffrn_radiation_source 'fine-focus sealed tube'
_diffrn_radiation_type MoK\a
_diffrn_radiation_wavelength 0.71073
_diffrn_reflns_av_R_equivalents 0.0130
_diffrn_reflns_av_sigmaI/netI 0.0211
_diffrn_reflns_limit_h_max 11
_diffrn_reflns_limit_h_min -10
_diffrn_reflns_limit_k_max 11
_diffrn_reflns_limit_k_min -11
_diffrn_reflns_limit_l_max 11
_diffrn_reflns_limit_l_min -11
_diffrn_reflns_number 4853
_diffrn_reflns_theta_full 27.47
_diffrn_reflns_theta_max 27.47
_diffrn_reflns_theta_min 3.15
_exptl_absorpt_coefficient_mu 3.156
_exptl_absorpt_correction_T_max 0.7432
_exptl_absorpt_correction_T_min 0.4511
_exptl_absorpt_correction_type multi-scan
_exptl_absorpt_process_details SADABS
_exptl_crystal_colour White
_exptl_crystal_density_diffrn 2.319
_exptl_crystal_density_method 'not measured'
_exptl_crystal_description Prism
_exptl_crystal_F_000 422
_exptl_crystal_size_max 0.30
_exptl_crystal_size_mid 0.21
_exptl_crystal_size_min 0.10
_refine_diff_density_max 1.104
_refine_diff_density_min -0.750
_refine_diff_density_rms 0.099
_refine_ls_extinction_coef 0.0022(8)
_refine_ls_extinction_expression Fc^*^=kFc[1+0.001xFc^2^\l^3^/sin(2\q)]^-1/4^
_refine_ls_extinction_method SHELXL
_refine_ls_goodness_of_fit_ref 1.073
_refine_ls_hydrogen_treatment constr
_refine_ls_matrix_type full
_refine_ls_number_parameters 152
_refine_ls_number_reflns 2831
_refine_ls_number_restraints 0
_refine_ls_restrained_S_all 1.073
_refine_ls_R_factor_all 0.0263
_refine_ls_R_factor_gt 0.0239
_refine_ls_shift/su_max 0.001
_refine_ls_shift/su_mean 0.000
_refine_ls_structure_factor_coef Fsqd
_refine_ls_weighting_details 'calc w=1/[\s^2^(Fo^2^)+(0.0336P)^2^+0.4455P] where P=(Fo^2^+2Fc^2^)/3'
_refine_ls_weighting_scheme calc
_refine_ls_wR_factor_gt 0.0614
_refine_ls_wR_factor_ref 0.0626
_reflns_number_gt 2623
_reflns_number_total 2831
_reflns_threshold_expression >2sigma(I)
_cod_data_source_file cg060359ksi20060615_030345.cif
_cod_data_source_block 3
_cod_depositor_comments
;
The following automatic conversions were performed:

'_symmetry_cell_setting' value 'Triclinic' changed to 'triclinic'
according to
/usr/data/users/saulius/automatic-downloads/retrospective/ACS/lib/dictionaries/cif_core.dic
dictionary named 'cif_core.dic' version 2.4.2 from
2011-04-26.

'_exptl_absorpt_correction_type' value 'Multi-scan'
changed to 'multi-scan' according to
/usr/data/users/saulius/automatic-downloads/retrospective/ACS/lib/dictionaries/cif_core.dic
dictionary named 'cif_core.dic' version 2.4.2 from 2011-04-26.

Automatic conversion script
Id: cif_fix_values 2281 2013-09-26 08:29:07Z andrius 
;
_cod_original_sg_symbol_Hall -P1
_cod_original_sg_symbol_H-M P-1
_cod_database_code 4511511

loop_
_symmetry_equiv_pos_as_xyz
'x, y, z'
'-x, -y, -z'

loop_
_atom_site_label
_atom_site_type_symbol
_atom_site_fract_x
_atom_site_fract_y
_atom_site_fract_z
_atom_site_U_iso_or_equiv
_atom_site_adp_type
_atom_site_occupancy
_atom_site_symmetry_multiplicity
_atom_site_calc_flag
_atom_site_refinement_flags
Cd1 Cd 0.0000 0.0000 0.0000 0.02523(10) Uani 1 2 d S
Cd2 Cd -0.12586(2) 0.38142(2) -0.34989(2) 0.02303(9) Uani 1 1 d .
Cl1 Cl 0.02033(9) 0.38068(9) -0.63722(8) 0.02809(16) Uani 1 1 d .
Cl2 Cl -0.41241(9) 0.60262(9) -0.40575(9) 0.03062(16) Uani 1 1 d .
Cl3 Cl 0.15667(9) 0.13923(10) -0.25789(10) 0.0384(2) Uani 1 1 d .
C1 C -0.1993(4) 0.3369(4) 0.1564(3) 0.0288(6) Uani 1 1 d .
H1A H -0.1688 0.2798 0.2531 0.035 Uiso 1 1 calc R
C2 C -0.3099(4) 0.5331(3) -0.0308(3) 0.0265(6) Uani 1 1 d .
H2A H -0.3705 0.6375 -0.0877 0.032 Uiso 1 1 calc R
C3 C 0.2703(4) 0.0512(4) 0.1312(4) 0.0312(7) Uani 1 1 d .
H3A H 0.2818 0.1333 0.0425 0.037 Uiso 1 1 calc R
C4 C 0.2920(4) -0.1136(4) 0.3568(4) 0.0297(6) Uani 1 1 d .
H4A H 0.3208 -0.1672 0.4545 0.036 Uiso 1 1 calc R
N1 N 0.1603(3) -0.2681(3) -0.0399(3) 0.0281(5) Uani 1 1 d .
N2 N -0.2312(3) 0.3940(3) -0.0817(3) 0.0273(5) Uani 1 1 d .
N3 N -0.2031(3) 0.1486(3) -0.2960(3) 0.0282(5) Uani 1 1 d .
N4 N 0.1888(3) -0.0406(3) 0.1505(3) 0.0311(6) Uani 1 1 d .
N5 N -0.2901(3) 0.5026(3) 0.1169(3) 0.0253(5) Uani 1 1 d .
N6 N 0.3358(3) 0.0107(3) 0.2579(3) 0.0263(5) Uani 1 1 d .
N7 N 0.4274(4) 0.0909(3) 0.2737(4) 0.0375(7) Uani 1 1 d .
H7A H 0.4650 0.0612 0.3579 0.045 Uiso 1 1 calc R
H7B H 0.4459 0.1698 0.1992 0.045 Uiso 1 1 calc R
N8 N -0.3581(4) 0.6240(3) 0.2074(3) 0.0372(6) Uani 1 1 d .
H8A H -0.3432 0.5948 0.3018 0.045 Uiso 1 1 calc R
H8B H -0.4146 0.7275 0.1683 0.045 Uiso 1 1 calc R

loop_
_atom_site_aniso_label
_atom_site_aniso_U_11
_atom_site_aniso_U_22
_atom_site_aniso_U_33
_atom_site_aniso_U_23
_atom_site_aniso_U_13
_atom_site_aniso_U_12
Cd1 0.03094(17) 0.01661(15) 0.02898(17) -0.00074(11) -0.01642(12) -0.00621(12)
Cd2 0.02476(13) 0.02196(12) 0.02067(13) -0.00158(8) -0.00622(8) -0.00877(9)
Cl1 0.0306(4) 0.0317(4) 0.0261(3) -0.0103(3) -0.0022(3) -0.0152(3)
Cl2 0.0259(3) 0.0313(4) 0.0329(4) -0.0051(3) -0.0122(3) -0.0071(3)
Cl3 0.0241(4) 0.0347(4) 0.0414(4) 0.0074(3) -0.0093(3) -0.0080(3)
C1 0.0363(16) 0.0257(14) 0.0228(14) -0.0017(11) -0.0106(12) -0.0104(12)
C2 0.0316(15) 0.0209(13) 0.0244(14) -0.0012(11) -0.0090(12) -0.0085(11)
C3 0.0368(16) 0.0259(14) 0.0349(16) 0.0024(12) -0.0184(13) -0.0145(13)
C4 0.0311(15) 0.0269(14) 0.0320(16) -0.0028(12) -0.0148(13) -0.0092(12)
N1 0.0364(14) 0.0195(11) 0.0254(12) -0.0020(9) -0.0133(11) -0.0059(10)
N2 0.0371(14) 0.0208(11) 0.0201(12) -0.0019(9) -0.0100(10) -0.0070(10)
N3 0.0313(13) 0.0251(12) 0.0284(13) 0.0006(10) -0.0123(10) -0.0114(10)
N4 0.0419(15) 0.0259(12) 0.0322(14) 0.0030(10) -0.0204(12) -0.0166(11)
N5 0.0280(12) 0.0231(11) 0.0241(12) -0.0084(9) -0.0035(10) -0.0085(10)
N6 0.0247(12) 0.0217(11) 0.0351(13) -0.0063(10) -0.0146(10) -0.0056(9)
N7 0.0398(15) 0.0321(14) 0.0539(18) -0.0029(12) -0.0266(14) -0.0182(12)
N8 0.0509(17) 0.0254(13) 0.0326(14) -0.0138(11) -0.0098(13) -0.0067(12)

loop_
_atom_type_symbol
_atom_type_description
_atom_type_scat_dispersion_real
_atom_type_scat_dispersion_imag
_atom_type_scat_source
C C 0.0033 0.0016 'International Tables Vol C Tables 4.2.6.8 and 6.1.1.4'
H H 0.0000 0.0000 'International Tables Vol C Tables 4.2.6.8 and 6.1.1.4'
N N 0.0061 0.0033 'International Tables Vol C Tables 4.2.6.8 and 6.1.1.4'
Cl Cl 0.1484 0.1585 'International Tables Vol C Tables 4.2.6.8 and 6.1.1.4'
Cd Cd -0.8075 1.2024 'International Tables Vol C Tables 4.2.6.8 and 6.1.1.4'

loop_
_geom_angle_atom_site_label_1
_geom_angle_atom_site_label_2
_geom_angle_atom_site_label_3
_geom_angle
_geom_angle_site_symmetry_1
_geom_angle_site_symmetry_3
N1 Cd1 N1 180.0(2) . 2
N1 Cd1 N4 90.82(9) . 2
N1 Cd1 N4 89.18(9) 2 2
N1 Cd1 N4 89.18(9) . .
N1 Cd1 N4 90.82(9) 2 .
N4 Cd1 N4 180.00(13) 2 .
N1 Cd1 Cl3 94.15(7) . .
N1 Cd1 Cl3 85.85(7) 2 .
N4 Cd1 Cl3 86.56(7) 2 .
N4 Cd1 Cl3 93.44(7) . .
N1 Cd1 Cl3 85.85(7) . 2
N1 Cd1 Cl3 94.15(7) 2 2
N4 Cd1 Cl3 93.44(7) 2 2
N4 Cd1 Cl3 86.56(7) . 2
Cl3 Cd1 Cl3 180.00(4) . 2
N2 Cd2 N3 88.49(9) . .
N2 Cd2 Cl2 88.37(7) . .
N3 Cd2 Cl2 94.37(7) . .
N2 Cd2 Cl1 171.68(6) . .
N3 Cd2 Cl1 98.32(7) . .
Cl2 Cd2 Cl1 95.83(4) . .
N2 Cd2 Cl3 85.69(7) . .
N3 Cd2 Cl3 82.63(7) . .
Cl2 Cd2 Cl3 173.41(2) . .
Cl1 Cd2 Cl3 90.42(4) . .
N2 Cd2 Cl1 83.99(7) . 2_564
N3 Cd2 Cl1 170.06(6) . 2_564
Cl2 Cd2 Cl1 91.90(4) . 2_564
Cl1 Cd2 Cl1 88.69(3) . 2_564
Cl3 Cd2 Cl1 90.32(4) . 2_564
Cd2 Cl1 Cd2 91.31(3) . 2_564
Cd1 Cl3 Cd2 94.97(4) . .
N1 C1 N5 109.9(2) 2 .
N1 C1 H1A 125.0 2 .
N5 C1 H1A 125.0 . .
N2 C2 N5 109.9(2) . .
N2 C2 H2A 125.1 . .
N5 C2 H2A 125.1 . .
N4 C3 N6 110.3(3) . .
N4 C3 H3A 124.8 . .
N6 C3 H3A 124.8 . .
N3 C4 N6 110.3(3) 2 .
N3 C4 H4A 124.8 2 .
N6 C4 H4A 124.8 . .
C1 N1 N2 107.6(2) 2 2
C1 N1 Cd1 133.55(19) 2 .
N2 N1 Cd1 118.85(18) 2 .
C2 N2 N1 106.5(2) . 2
C2 N2 Cd2 124.32(19) . .
N1 N2 Cd2 123.88(18) 2 .
C4 N3 N4 106.5(2) 2 2
C4 N3 Cd2 134.6(2) 2 .
N4 N3 Cd2 116.91(17) 2 .
C3 N4 N3 107.2(2) . 2
C3 N4 Cd1 127.8(2) . .
N3 N4 Cd1 123.80(18) 2 .
C1 N5 C2 106.1(2) . .
C1 N5 N8 128.8(3) . .
C2 N5 N8 125.1(2) . .
C4 N6 C3 105.7(2) . .
C4 N6 N7 130.5(3) . .
C3 N6 N7 123.8(2) . .
N6 N7 H7A 120.0 . .
N6 N7 H7B 120.0 . .
H7A N7 H7B 120.0 . .
N5 N8 H8A 120.0 . .
N5 N8 H8B 120.0 . .
H8A N8 H8B 120.0 . .

loop_
_geom_bond_atom_site_label_1
_geom_bond_atom_site_label_2
_geom_bond_distance
_geom_bond_site_symmetry_2
Cd1 N1 2.296(3) .
Cd1 N1 2.296(3) 2
Cd1 N4 2.364(3) 2
Cd1 N4 2.364(3) .
Cd1 Cl3 2.6246(11) .
Cd1 Cl3 2.6246(11) 2
Cd2 N2 2.381(3) .
Cd2 N3 2.403(3) .
Cd2 Cl2 2.5435(11) .
Cd2 Cl1 2.5698(12) .
Cd2 Cl3 2.6730(12) .
Cd2 Cl1 2.7177(10) 2_564
Cl1 Cd2 2.7177(10) 2_564
C1 N1 1.298(4) 2
C1 N5 1.341(4) .
C1 H1A 0.9300 .
C2 N2 1.306(4) .
C2 N5 1.353(4) .
C2 H2A 0.9300 .
C3 N4 1.297(4) .
C3 N6 1.347(4) .
C3 H3A 0.9300 .
C4 N3 1.309(4) 2
C4 N6 1.342(4) .
C4 H4A 0.9300 .
N1 C1 1.298(4) 2
N1 N2 1.390(3) 2
N2 N1 1.390(3) 2
N3 C4 1.309(4) 2
N3 N4 1.388(3) 2
N4 N3 1.388(3) 2
N5 N8 1.406(3) .
N6 N7 1.402(3) .
N7 H7A 0.8600 .
N7 H7B 0.8600 .
N8 H8A 0.8600 .
N8 H8B 0.8600 .

loop_
_geom_hbond_atom_site_label_D
_geom_hbond_atom_site_label_H
_geom_hbond_atom_site_label_A
_geom_hbond_distance_DH
_geom_hbond_distance_HA
_geom_hbond_distance_DA
_geom_hbond_angle_DHA
_geom_hbond_site_symmetry_A
N7 H7A Cl2 0.86 3.06 3.348(3) 102.3 2_565
N7 H7A Cl3 0.86 3.06 3.360(3) 103.0 2_655
N8 H8A Cl2 0.86 2.59 3.403(3) 157.6 1_556

loop_
_geom_torsion_atom_site_label_1
_geom_torsion_atom_site_label_2
_geom_torsion_atom_site_label_3
_geom_torsion_atom_site_label_4
_geom_torsion
_geom_torsion_site_symmetry_1
_geom_torsion_site_symmetry_4
N2 Cd2 Cl1 Cd2 -28.2(4) . 2_564
N3 Cd2 Cl1 Cd2 -172.93(6) . 2_564
Cl2 Cd2 Cl1 Cd2 91.77(4) . 2_564
Cl3 Cd2 Cl1 Cd2 -90.31(4) . 2_564
Cl1 Cd2 Cl1 Cd2 0.0 2_564 2_564
N1 Cd1 Cl3 Cd2 132.78(7) . .
N1 Cd1 Cl3 Cd2 -47.22(7) 2 .
N4 Cd1 Cl3 Cd2 42.20(7) 2 .
N4 Cd1 Cl3 Cd2 -137.80(7) . .
Cl3 Cd1 Cl3 Cd2 -87(100) 2 .
N2 Cd2 Cl3 Cd1 39.40(7) . .
N3 Cd2 Cl3 Cd1 -49.63(7) . .
Cl2 Cd2 Cl3 Cd1 13.7(2) . .
Cl1 Cd2 Cl3 Cd1 -147.97(3) . .
Cl1 Cd2 Cl3 Cd1 123.34(3) 2_564 .
N1 Cd1 N1 C1 -172(65) 2 2
N4 Cd1 N1 C1 34.8(3) 2 2
N4 Cd1 N1 C1 -145.2(3) . 2
Cl3 Cd1 N1 C1 -51.8(3) . 2
Cl3 Cd1 N1 C1 128.2(3) 2 2
N1 Cd1 N1 N2 11(61) 2 2
N4 Cd1 N1 N2 -142.3(2) 2 2
N4 Cd1 N1 N2 37.7(2) . 2
Cl3 Cd1 N1 N2 131.1(2) . 2
Cl3 Cd1 N1 N2 -48.9(2) 2 2
N5 C2 N2 N1 1.1(3) . 2
N5 C2 N2 Cd2 -153.94(19) . .
N3 Cd2 N2 C2 -143.6(2) . .
Cl2 Cd2 N2 C2 -49.2(2) . .
Cl1 Cd2 N2 C2 71.3(5) . .
Cl3 Cd2 N2 C2 133.7(2) . .
Cl1 Cd2 N2 C2 42.9(2) 2_564 .
N3 Cd2 N2 N1 65.5(2) . 2
Cl2 Cd2 N2 N1 160.0(2) . 2
Cl1 Cd2 N2 N1 -79.6(5) . 2
Cl3 Cd2 N2 N1 -17.2(2) . 2
Cl1 Cd2 N2 N1 -108.0(2) 2_564 2
N2 Cd2 N3 C4 127.7(3) . 2
Cl2 Cd2 N3 C4 39.5(3) . 2
Cl1 Cd2 N3 C4 -57.1(3) . 2
Cl3 Cd2 N3 C4 -146.4(3) . 2
Cl1 Cd2 N3 C4 168.4(3) 2_564 2
N2 Cd2 N3 N4 -34.0(2) . 2
Cl2 Cd2 N3 N4 -122.3(2) . 2
Cl1 Cd2 N3 N4 141.2(2) . 2
Cl3 Cd2 N3 N4 51.8(2) . 2
Cl1 Cd2 N3 N4 6.7(5) 2_564 2
N6 C3 N4 N3 -0.8(4) . 2
N6 C3 N4 Cd1 166.6(2) . .
N1 Cd1 N4 C3 125.1(3) . .
N1 Cd1 N4 C3 -54.9(3) 2 .
N4 Cd1 N4 C3 -124(43) 2 .
Cl3 Cd1 N4 C3 31.0(3) . .
Cl3 Cd1 N4 C3 -149.0(3) 2 .
N1 Cd1 N4 N3 -69.4(2) . 2
N1 Cd1 N4 N3 110.6(2) 2 2
N4 Cd1 N4 N3 42(43) 2 2
Cl3 Cd1 N4 N3 -163.5(2) . 2
Cl3 Cd1 N4 N3 16.5(2) 2 2
N1 C1 N5 C2 1.7(3) 2 .
N1 C1 N5 N8 179.8(3) 2 .
N2 C2 N5 C1 -1.7(3) . .
N2 C2 N5 N8 -180.0(3) . .
N3 C4 N6 C3 -0.4(4) 2 .
N3 C4 N6 N7 178.7(3) 2 .
N4 C3 N6 C4 0.8(4) . .
N4 C3 N6 N7 -178.4(3) . .
